data_7118240
loop_
_publ_author_name
'Meyer, G.'
'Simon, M.'

_publ_section_title
;
 The oxidation of tantalum with ammonium chloride as an example for an
 novel route to early transition metal-nitrogen cluster compounds.
 Synthesis and crystal of (N H4)6 (Ta5 (N H)4 Cl17)
;
_journal_name_full
;
Journal of the Chemical Society. Chemical Communications (1972-)
;
_journal_page_first 460
_journal_page_last 461
_journal_volume 1993
_journal_year 1993
_chemical_formula_sum 'Cl17 H28 N10 Ta5'
_chemical_name_systematic '(N H4)6 (Ta5 (N H)4 Cl17)'
_space_group_IT_number 139
_symmetry_space_group_name_Hall '-I 4 2'
_symmetry_space_group_name_H-M 'I 4/m m m'
_cell_angle_alpha 90
_cell_angle_beta 90
_cell_angle_gamma 90
_cell_formula_units_Z 2
_cell_length_a 13.4177
_cell_length_b 13.4177
_cell_length_c 10.1257
_cell_volume 1822.977
_citation_journal_id_ASTM JCCCAT
_cod_data_source_file Meyer_JCCCAT_1993_1556.cif
_cod_data_source_block H28Cl17N10Ta5
_cod_depositor_comments
;
 Marking attached hydrogen atoms.

 Antanas Vaitkus,
 2016-12-29
;
_cod_original_formula_sum 'H28 Cl17 N10 Ta5'
_cod_database_code 7118240

loop_
_symmetry_equiv_pos_as_xyz
x,y,z
-y,x,z
-x,-y,z
y,-x,z
x,-y,-z
y,x,-z
-x,y,-z
-y,-x,-z
-x,-y,-z
y,-x,-z
x,y,-z
-y,x,-z
-x,y,z
-y,-x,z
x,-y,z
y,x,z
x+1/2,y+1/2,z+1/2
-y+1/2,x+1/2,z+1/2
-x+1/2,-y+1/2,z+1/2
y+1/2,-x+1/2,z+1/2
x+1/2,-y+1/2,-z+1/2
y+1/2,x+1/2,-z+1/2
-x+1/2,y+1/2,-z+1/2
-y+1/2,-x+1/2,-z+1/2
-x+1/2,-y+1/2,-z+1/2
y+1/2,-x+1/2,-z+1/2
x+1/2,y+1/2,-z+1/2
-y+1/2,x+1/2,-z+1/2
-x+1/2,y+1/2,z+1/2
-y+1/2,-x+1/2,z+1/2
x+1/2,-y+1/2,z+1/2
y+1/2,x+1/2,z+1/2

loop_
_atom_site_label
_atom_site_type_symbol
_atom_site_fract_x
_atom_site_fract_y
_atom_site_fract_z
_atom_site_occupancy
_atom_site_U_iso_or_equiv
_atom_site_attached_hydrogens
Cl1 Cl-1 0.1278 0.35122 0 1 0.0 0
Cl2 Cl-1 0 0.22262 0.23508 1 0.0 0
Cl3 Cl-1 0 0 0.3294 0.5 0.0 0
Ta1 Ta+3 0 0.20456 0 1 0.0 0
Ta2 Ta+3 0 0 0.1028 0.5 0.0 0
N1 N-3 0.25 0.25 0.25 1 0.0 4
N2 N-3 0.5 0 0.25 1 0.0 4
N3 N-3 0.111 0.111 0 1 0.0 1
